data_1543237
loop_
_publ_author_name
'Ge, Qingmei'
'Hu, Yang'
'Li, Bin'
'Wang, Baiquan'

_publ_section_title
;
 Synthesis of Conjugated Polycyclic Quinoliniums by Rhodium(III)-Catalyzed
 Multiple C-H Activation and Annulation of Arylpyridiniums with Alkynes.
;
_journal_issue 10
_journal_name_full 'Organic letters'
_journal_page_first 2483
_journal_page_last 2486
_journal_paper_doi 10.1021/acs.orglett.6b01055
_journal_volume 18
_journal_year 2016
_chemical_formula_moiety 'C39 H26 N, C F3 O3 S'
_chemical_formula_sum 'C40 H26 F3 N O3 S'
_chemical_formula_weight 657.68
_chemical_name_systematic
;
 ? 
;
_space_group_crystal_system monoclinic
_space_group_IT_number 15
_space_group_name_Hall '-C 2yc'
_space_group_name_H-M_alt 'C 1 2/c 1'
_symmetry_space_group_name_Hall '-C 2yc'
_symmetry_space_group_name_H-M 'C 1 2/c 1'
_atom_sites_solution_hydrogens geom
_audit_creation_date 2016-04-05
_audit_creation_method
;
Olex2 1.2
(compiled 2015.09.30 svn.r3233 for OlexSys, GUI svn.r5155)
;
_cell_angle_alpha 90
_cell_angle_beta 99.855(2)
_cell_angle_gamma 90
_cell_formula_units_Z 4
_cell_length_a 26.374(3)
_cell_length_b 7.9979(9)
_cell_length_c 15.0584(18)
_cell_measurement_reflns_used 5446
_cell_measurement_temperature 113
_cell_measurement_theta_max 27.5
_cell_measurement_theta_min 3.1
_cell_volume 3129.5(6)
_computing_cell_refinement
;
CrystalClear-SM Expert 2.1 b42 (Rigaku, 2015)
;
_computing_data_collection
;
CrystalClear-SM Expert 2.1 b42 (Rigaku, 2015)
;
_computing_data_reduction
;
CrystalClear-SM Expert 2.1 b42 (Rigaku, 2015)
;
_computing_molecular_graphics 'Olex2 (Dolomanov et al., 2009)'
_computing_publication_material 'Olex2 (Dolomanov et al., 2009)'
_computing_structure_refinement 'ShelXL (Sheldrick, 2015)'
_computing_structure_solution 'ShelXS (Sheldrick, 2008)'
_diffrn_ambient_temperature 113
_diffrn_detector PILT
_diffrn_detector_area_resol_mean 5.8140
_diffrn_measured_fraction_theta_full 0.995
_diffrn_measured_fraction_theta_max 0.995
_diffrn_measurement_details
;
scan:
    Number of images: 360
               Slice: -105.0000 - 75.0000
         Image width: 0.5000
            Exp time: 2.0000
       Rotation axis: Omega
               Omega: 0.0000
                 Chi: 45.0000
                 Phi: 0.0000
                 XTD: 44.9781
              2theta: -15.0987
scan:
    Number of images: 360
               Slice: -105.0000 - 75.0000
         Image width: 0.5000
            Exp time: 2.0000
       Rotation axis: Omega
               Omega: 0.0000
                 Chi: 45.0000
                 Phi: 90.0000
                 XTD: 44.9781
              2theta: -15.0987
scan:
    Number of images: 360
               Slice: -105.0000 - 75.0000
         Image width: 0.5000
            Exp time: 2.0000
       Rotation axis: Omega
               Omega: 0.0000
                 Chi: 45.0000
                 Phi: 180.0000
                 XTD: 44.9781
              2theta: -15.0987
;
_diffrn_measurement_device
;
AFC10: Fixed Chi 2 circle
;
_diffrn_measurement_device_type 'Rigaku Pilatus 200K'
_diffrn_measurement_method '\w scans'
_diffrn_measurement_specimen_support Fiber
_diffrn_orient_matrix_type d*Trek
_diffrn_orient_matrix_UB_11 -0.004288
_diffrn_orient_matrix_UB_12 0.020794
_diffrn_orient_matrix_UB_13 -0.032097
_diffrn_orient_matrix_UB_21 0.122259
_diffrn_orient_matrix_UB_22 -0.011276
_diffrn_orient_matrix_UB_23 -0.023637
_diffrn_orient_matrix_UB_31 -0.013064
_diffrn_orient_matrix_UB_32 -0.049324
_diffrn_orient_matrix_UB_33 -0.044041
_diffrn_radiation_monochromator Confocal
_diffrn_radiation_type MoK\a
_diffrn_radiation_wavelength 0.71073
_diffrn_reflns_av_R_equivalents 0.0194
_diffrn_reflns_av_unetI/netI 0.0106
_diffrn_reflns_Laue_measured_fraction_full 0.995
_diffrn_reflns_Laue_measured_fraction_max 0.995
_diffrn_reflns_limit_h_max 31
_diffrn_reflns_limit_h_min -31
_diffrn_reflns_limit_k_max 9
_diffrn_reflns_limit_k_min -9
_diffrn_reflns_limit_l_max 17
_diffrn_reflns_limit_l_min -17
_diffrn_reflns_number 15132
_diffrn_reflns_point_group_measured_fraction_full 0.995
_diffrn_reflns_point_group_measured_fraction_max 0.995
_diffrn_reflns_theta_full 25.019
_diffrn_reflns_theta_max 25.019
_diffrn_reflns_theta_min 3.059
_diffrn_source 'Rotating Anode'
_diffrn_source_current 24.0
_diffrn_source_power 1.2
_diffrn_source_voltage 50.0
_exptl_absorpt_coefficient_mu 0.164
_exptl_absorpt_correction_T_max 1.000
_exptl_absorpt_correction_T_min 0.919
_exptl_absorpt_correction_type multi-scan
_exptl_absorpt_process_details 'REQAB (Rigaku, 1998)'
_exptl_crystal_colour Colorless
_exptl_crystal_density_diffrn 1.396
_exptl_crystal_density_method "'not measured'"
_exptl_crystal_description Prism
_exptl_crystal_F_000 1360
_exptl_crystal_preparation Fiber
_exptl_crystal_size_max 0.2
_exptl_crystal_size_mid 0.18
_exptl_crystal_size_min 0.12
_refine_diff_density_max 0.732
_refine_diff_density_min -0.334
_refine_diff_density_rms 0.051
_refine_ls_extinction_coef 0.0037(5)
_refine_ls_extinction_expression Fc^*^=kFc[1+0.001xFc^2^\l^3^/sin(2\q)]^-1/4^
_refine_ls_extinction_method 'SHELXL-2014/8 (Sheldrick 2014'
_refine_ls_goodness_of_fit_ref 1.046
_refine_ls_hydrogen_treatment constr
_refine_ls_matrix_type full
_refine_ls_number_parameters 248
_refine_ls_number_reflns 2751
_refine_ls_number_restraints 66
_refine_ls_restrained_S_all 1.130
_refine_ls_R_factor_all 0.0531
_refine_ls_R_factor_gt 0.0510
_refine_ls_shift/su_max 0.000
_refine_ls_shift/su_mean 0.000
_refine_ls_structure_factor_coef Fsqd
_refine_ls_weighting_details 'w=1/[\s^2^(Fo^2^)+(0.0589P)^2^+6.2077P] where P=(Fo^2^+2Fc^2^)/3'
_refine_ls_weighting_scheme calc
_refine_ls_wR_factor_gt 0.1303
_refine_ls_wR_factor_ref 0.1317
_reflns_Friedel_coverage 0.000
_reflns_number_gt 2577
_reflns_number_total 2751
_reflns_threshold_expression 'I > 2\s(I)'
_cod_data_source_file ol6b01055_si_002.cif
_cod_data_source_block shelx
_cod_depositor_comments
;
The following automatic conversions were performed:

'_exptl_absorpt_correction_type' value 'Multi-scan' changed to
'multi-scan' according to
/usr/data/users/saulius/crontab/automatic-downloads/rss-feeds/ACS/lib/dictionaries/cif_core.dic
dictionary named 'cif_core.dic' version 2.4.2 from 2011-04-26.

Automatic conversion script
Id: cif_fix_values 4268 2015-11-12 08:31:59Z antanas 

 Adding full bibliography for 1543237.cif.
;
_cod_database_code 1543237
_shelx_space_group_comment
;
The symmetry employed for this shelxl refinement is uniquely defined
by the following loop, which should always be used as a source of
symmetry information in preference to the above space-group names.
They are only intended as comments.
;
_shelx_estimated_absorpt_t_max 0.981
_shelx_estimated_absorpt_t_min 0.968
_olex2_refinement_description
;
1. Fixed Uiso
 At 1.2 times of:
  All C(H) groups
2. Shared sites
{C1, N1}
3. Restrained distances
 C21-F1 = C21-F2 = C21-F3
 1.35 with sigma of 0.01
 F1-F2 \\sim F1-F3 \\sim F2-F3
 with sigma of 0.01
 S1-O1 \\sim S1-O2 \\sim S1-O3
 with sigma of 0.01
 O1-O2 \\sim O1-O3 \\sim O2-O3
 with sigma of 0.01
 F1-S1 \\sim F2-S1 \\sim F3-S1
 with sigma of 0.01
 C21-O1 \\sim C21-O2 \\sim C21-O3
 with sigma of 0.01
4. Uiso/Uaniso restraints and constraints
Uanis(S1) \\sim Ueq, Uanis(C21) \\sim Ueq, Uanis(F1) \\sim Ueq, Uanis(F2) \\sim
Ueq, Uanis(F3) \\sim Ueq, Uanis(O1) \\sim Ueq, Uanis(O2) \\sim Ueq, Uanis(O3)
\\sim Ueq: with sigma of 0.01 and sigma for terminal atoms of 0.02
Uanis(S1) = Uanis(C21)
Uanis(C1) = Uanis(N1)
5. Others
 Fixed Sof: N1(0.5) C1(0.5) S1(0.5) O1(0.5) O2(0.5) O3(0.5) F1(0.5) F2(0.5)
 F3(0.5) C21(0.5)
6.a Aromatic/amide H refined with riding coordinates:
 C3(H3), C4(H4), C5(H5), C9(H9), C10(H10), C11(H11), C12(H12), C13(H13),
 C16(H16), C17(H17), C18(H18), C19(H19), C20(H20)
;
_shelx_shelxl_version_number 2014/8
_olex2_submission_special_instructions 'No special instructions were received'

loop_
_space_group_symop_operation_xyz
'x, y, z'
'-x, y, -z+1/2'
'x+1/2, y+1/2, z'
'-x+1/2, y+1/2, -z+1/2'
'-x, -y, -z'
'x, -y, z-1/2'
'-x+1/2, -y+1/2, -z'
'x+1/2, -y+1/2, z-1/2'

loop_
_atom_site_label
_atom_site_type_symbol
_atom_site_fract_x
_atom_site_fract_y
_atom_site_fract_z
_atom_site_U_iso_or_equiv
_atom_site_adp_type
_atom_site_occupancy
_atom_site_site_symmetry_order
_atom_site_calc_flag
_atom_site_refinement_flags_posn
_atom_site_refinement_flags_adp
_atom_site_refinement_flags_occupancy
_atom_site_disorder_assembly
_atom_site_disorder_group
N1 N 0.49025(6) 0.79620(18) 0.20394(10) 0.0170(4) Uani 0.5 1 d . . P . .
C1 C 0.49025(6) 0.79620(18) 0.20394(10) 0.0170(4) Uani 0.5 1 d . . P . .
C2 C 0.43660(6) 0.8027(2) 0.17382(12) 0.0186(4) Uani 1 1 d . . . . .
C3 C 0.41817(6) 0.8122(2) 0.08164(12) 0.0210(4) Uani 1 1 d . . . . .
H3 H 0.3821 0.8190 0.0610 0.025 Uiso 1 1 calc R . . . .
C4 C 0.45097(7) 0.8118(2) 0.01962(12) 0.0221(4) Uani 1 1 d . . . . .
H4 H 0.4377 0.8201 -0.0430 0.027 Uiso 1 1 calc R . . . .
C5 C 0.50340(7) 0.7992(2) 0.04928(12) 0.0209(4) Uani 1 1 d . . . . .
H5 H 0.5260 0.7961 0.0064 0.025 Uiso 1 1 calc R . . . .
C6 C 0.52373(6) 0.7911(2) 0.14071(12) 0.0185(4) Uani 1 1 d . . . . .
C7 C 0.57839(7) 0.7810(2) 0.17201(12) 0.0194(4) Uani 1 1 d . . . . .
C8 C 0.61298(6) 0.7585(2) 0.10406(11) 0.0198(4) Uani 1 1 d . . . . .
C9 C 0.61182(7) 0.6101(2) 0.05563(13) 0.0273(4) Uani 1 1 d . . . . .
H9 H 0.5888 0.5234 0.0656 0.033 Uiso 1 1 calc R . . . .
C10 C 0.64418(7) 0.5883(3) -0.00724(13) 0.0308(5) Uani 1 1 d . . . . .
H10 H 0.6432 0.4867 -0.0402 0.037 Uiso 1 1 calc R . . . .
C11 C 0.67789(7) 0.7138(3) -0.02192(13) 0.0286(5) Uani 1 1 d . . . . .
H11 H 0.7001 0.6985 -0.0647 0.034 Uiso 1 1 calc R . . . .
C12 C 0.67911(7) 0.8620(3) 0.02602(12) 0.0265(4) Uani 1 1 d . . . . .
H12 H 0.7021 0.9485 0.0159 0.032 Uiso 1 1 calc R . . . .
C13 C 0.64682(6) 0.8846(2) 0.08872(12) 0.0219(4) Uani 1 1 d . . . . .
H13 H 0.6478 0.9866 0.1213 0.026 Uiso 1 1 calc R . . . .
C14 C 0.59767(6) 0.7926(2) 0.26145(12) 0.0192(4) Uani 1 1 d . . . . .
C15 C 0.65435(7) 0.7856(2) 0.29507(11) 0.0216(4) Uani 1 1 d . . . . .
C16 C 0.68033(7) 0.6341(3) 0.29614(12) 0.0275(4) Uani 1 1 d . . . . .
H16 H 0.6620 0.5350 0.2760 0.033 Uiso 1 1 calc R . . . .
C17 C 0.73316(8) 0.6279(3) 0.32671(14) 0.0357(5) Uani 1 1 d . . . . .
H17 H 0.7509 0.5244 0.3274 0.043 Uiso 1 1 calc R . . . .
C18 C 0.75994(7) 0.7719(3) 0.35604(14) 0.0380(6) Uani 1 1 d . . . . .
H18 H 0.7960 0.7670 0.3770 0.046 Uiso 1 1 calc R . . . .
C19 C 0.73437(7) 0.9227(3) 0.35487(13) 0.0343(5) Uani 1 1 d . . . . .
H19 H 0.7528 1.0215 0.3748 0.041 Uiso 1 1 calc R . . . .
C20 C 0.68147(7) 0.9299(3) 0.32445(12) 0.0274(4) Uani 1 1 d . . . . .
H20 H 0.6639 1.0337 0.3238 0.033 Uiso 1 1 calc R . . . .
S1 S 0.46647(6) 0.27656(15) 0.22551(8) 0.0472(4) Uani 0.5 1 d D U P A -1
O1 O 0.43513(18) 0.1942(5) 0.2827(3) 0.0784(14) Uani 0.5 1 d D U P A -1
O2 O 0.4807(2) 0.1675(6) 0.1606(3) 0.0672(16) Uani 0.5 1 d D U P A -1
O3 O 0.4467(2) 0.4349(5) 0.1931(4) 0.088(2) Uani 0.5 1 d D U P A -1
F1 F 0.54874(17) 0.1833(5) 0.3369(3) 0.0681(13) Uani 0.5 1 d D U P A -1
F2 F 0.51948(18) 0.4219(4) 0.3673(2) 0.0790(12) Uani 0.5 1 d D U P A -1
F3 F 0.55846(18) 0.3997(6) 0.2547(3) 0.0900(15) Uani 0.5 1 d D U P A -1
C21 C 0.5202(2) 0.3274(6) 0.3010(3) 0.0472(4) Uani 0.5 1 d D U P A -1

loop_
_atom_site_aniso_label
_atom_site_aniso_U_11
_atom_site_aniso_U_22
_atom_site_aniso_U_33
_atom_site_aniso_U_23
_atom_site_aniso_U_13
_atom_site_aniso_U_12
N1 0.0185(8) 0.0142(8) 0.0185(8) -0.0001(6) 0.0041(6) -0.0005(6)
C1 0.0185(8) 0.0142(8) 0.0185(8) -0.0001(6) 0.0041(6) -0.0005(6)
C2 0.0184(8) 0.0149(8) 0.0228(9) 0.0008(7) 0.0043(7) -0.0011(6)
C3 0.0167(8) 0.0220(9) 0.0237(9) 0.0002(7) 0.0018(7) -0.0015(7)
C4 0.0233(9) 0.0235(9) 0.0191(8) 0.0009(7) 0.0025(7) -0.0015(7)
C5 0.0225(9) 0.0218(9) 0.0199(9) 0.0002(7) 0.0075(7) -0.0015(7)
C6 0.0187(8) 0.0154(8) 0.0222(9) 0.0003(6) 0.0058(7) -0.0012(6)
C7 0.0195(9) 0.0164(8) 0.0233(9) -0.0001(7) 0.0061(7) -0.0013(7)
C8 0.0151(8) 0.0252(9) 0.0188(8) 0.0009(7) 0.0022(6) 0.0015(7)
C9 0.0257(9) 0.0273(10) 0.0310(10) -0.0034(8) 0.0103(8) -0.0036(8)
C10 0.0304(10) 0.0331(11) 0.0305(10) -0.0087(8) 0.0099(8) 0.0020(8)
C11 0.0211(9) 0.0432(12) 0.0231(9) 0.0003(8) 0.0087(7) 0.0047(8)
C12 0.0189(9) 0.0377(11) 0.0233(9) 0.0037(8) 0.0044(7) -0.0044(8)
C13 0.0199(8) 0.0256(9) 0.0199(8) 0.0001(7) 0.0024(7) -0.0007(7)
C14 0.0187(9) 0.0164(8) 0.0232(9) -0.0004(7) 0.0054(7) -0.0003(7)
C15 0.0191(9) 0.0302(10) 0.0164(8) 0.0005(7) 0.0060(7) 0.0007(7)
C16 0.0250(9) 0.0334(11) 0.0240(9) 0.0010(8) 0.0040(7) 0.0050(8)
C17 0.0270(10) 0.0506(13) 0.0293(10) 0.0020(10) 0.0037(8) 0.0155(10)
C18 0.0177(9) 0.0676(16) 0.0278(10) -0.0021(10) 0.0014(8) 0.0046(10)
C19 0.0226(10) 0.0530(14) 0.0277(10) -0.0072(9) 0.0050(8) -0.0088(9)
C20 0.0226(9) 0.0347(11) 0.0256(9) -0.0038(8) 0.0065(7) -0.0018(8)
S1 0.0733(9) 0.0283(7) 0.0368(7) -0.0070(5) 0.0008(6) -0.0009(6)
O1 0.103(3) 0.073(3) 0.068(3) -0.012(2) 0.039(3) -0.035(3)
O2 0.129(5) 0.039(2) 0.033(2) -0.0090(17) 0.012(3) -0.003(3)
O3 0.137(5) 0.036(2) 0.071(4) -0.001(3) -0.039(4) 0.013(3)
F1 0.091(3) 0.0308(19) 0.074(3) 0.0112(17) -0.009(3) 0.015(2)
F2 0.143(4) 0.0376(17) 0.0445(18) -0.0101(14) -0.019(2) 0.000(2)
F3 0.102(3) 0.072(3) 0.100(4) 0.007(3) 0.029(3) -0.045(2)
C21 0.0733(9) 0.0283(7) 0.0368(7) -0.0070(5) 0.0008(6) -0.0009(6)

loop_
_atom_type_symbol
_atom_type_description
_atom_type_scat_dispersion_real
_atom_type_scat_dispersion_imag
_atom_type_scat_source
C C 0.0033 0.0016 'International Tables Vol C Tables 4.2.6.8 and 6.1.1.4'
H H 0.0000 0.0000 'International Tables Vol C Tables 4.2.6.8 and 6.1.1.4'
N N 0.0061 0.0033 'International Tables Vol C Tables 4.2.6.8 and 6.1.1.4'
O O 0.0106 0.0060 'International Tables Vol C Tables 4.2.6.8 and 6.1.1.4'
F F 0.0171 0.0103 'International Tables Vol C Tables 4.2.6.8 and 6.1.1.4'
S S 0.1246 0.1234 'International Tables Vol C Tables 4.2.6.8 and 6.1.1.4'

loop_
_geom_angle_atom_site_label_1
_geom_angle_atom_site_label_2
_geom_angle_atom_site_label_3
_geom_angle
_geom_angle_site_symmetry_1
_geom_angle_site_symmetry_3
N1 N1 C2 119.90(18) 2_655 .
N1 N1 C6 120.42(18) 2_655 .
C1 N1 N1 0.0 2_655 2_655
C1 N1 C2 119.90(18) 2_655 .
C1 N1 C6 120.42(18) 2_655 .
C6 N1 C2 119.68(15) . .
N1 C2 C14 119.43(15) . 2_655
C3 C2 N1 118.84(15) . .
C3 C2 C14 121.69(16) . 2_655
C2 C3 H3 119.2 . .
C4 C3 C2 121.56(16) . .
C4 C3 H3 119.2 . .
C3 C4 H4 120.3 . .
C3 C4 C5 119.39(16) . .
C5 C4 H4 120.3 . .
C4 C5 H5 119.4 . .
C4 C5 C6 121.21(16) . .
C6 C5 H5 119.4 . .
N1 C6 C7 119.32(15) . .
C5 C6 N1 119.25(15) . .
C5 C6 C7 121.41(16) . .
C6 C7 C8 118.50(15) . .
C14 C7 C6 120.28(16) . .
C14 C7 C8 121.22(15) . .
C9 C8 C7 120.05(16) . .
C9 C8 C13 119.25(16) . .
C13 C8 C7 120.70(16) . .
C8 C9 H9 119.9 . .
C10 C9 C8 120.23(18) . .
C10 C9 H9 119.9 . .
C9 C10 H10 119.9 . .
C11 C10 C9 120.25(18) . .
C11 C10 H10 119.9 . .
C10 C11 H11 120.1 . .
C10 C11 C12 119.73(17) . .
C12 C11 H11 120.1 . .
C11 C12 H12 119.9 . .
C11 C12 C13 120.26(17) . .
C13 C12 H12 119.9 . .
C8 C13 H13 119.9 . .
C12 C13 C8 120.28(17) . .
C12 C13 H13 119.9 . .
C2 C14 C15 118.67(15) 2_655 .
C7 C14 C2 120.18(16) . 2_655
C7 C14 C15 121.06(15) . .
C16 C15 C14 119.91(16) . .
C20 C15 C14 120.48(16) . .
C20 C15 C16 119.61(17) . .
C15 C16 H16 120.1 . .
C15 C16 C17 119.89(19) . .
C17 C16 H16 120.1 . .
C16 C17 H17 119.9 . .
C18 C17 C16 120.3(2) . .
C18 C17 H17 119.9 . .
C17 C18 H18 119.9 . .
C19 C18 C17 120.10(18) . .
C19 C18 H18 119.9 . .
C18 C19 H19 120.0 . .
C18 C19 C20 120.0(2) . .
C20 C19 H19 120.0 . .
C15 C20 C19 120.15(19) . .
C15 C20 H20 119.9 . .
C19 C20 H20 119.9 . .
O1 S1 C21 101.9(2) . .
O2 S1 O1 112.2(3) . .
O2 S1 O3 116.0(3) . .
O2 S1 C21 108.7(3) . .
O3 S1 O1 113.2(3) . .
O3 S1 C21 103.3(2) . .
F1 C21 S1 112.5(4) . .
F1 C21 F3 98.1(4) . .
F2 C21 S1 123.3(4) . .
F2 C21 F1 105.3(4) . .
F2 C21 F3 104.5(5) . .
F3 C21 S1 110.1(4) . .

loop_
_geom_bond_atom_site_label_1
_geom_bond_atom_site_label_2
_geom_bond_distance
_geom_bond_site_symmetry_2
N1 N1 1.395(3) 2_655
N1 C1 1.395(3) 2_655
N1 C2 1.411(2) .
N1 C6 1.406(2) .
C2 C3 1.392(2) .
C2 C14 1.441(2) 2_655
C3 H3 0.9500 .
C3 C4 1.377(2) .
C4 H4 0.9500 .
C4 C5 1.382(2) .
C5 H5 0.9500 .
C5 C6 1.391(2) .
C6 C7 1.440(2) .
C7 C8 1.494(2) .
C7 C14 1.359(3) .
C8 C9 1.391(3) .
C8 C13 1.392(3) .
C9 H9 0.9500 .
C9 C10 1.390(3) .
C10 H10 0.9500 .
C10 C11 1.384(3) .
C11 H11 0.9500 .
C11 C12 1.385(3) .
C12 H12 0.9500 .
C12 C13 1.387(2) .
C13 H13 0.9500 .
C14 C2 1.441(2) 2_655
C14 C15 1.495(2) .
C15 C16 1.391(3) .
C15 C20 1.389(3) .
C16 H16 0.9500 .
C16 C17 1.392(3) .
C17 H17 0.9500 .
C17 C18 1.383(3) .
C18 H18 0.9500 .
C18 C19 1.381(3) .
C19 H19 0.9500 .
C19 C20 1.393(3) .
C20 H20 0.9500 .
S1 O1 1.450(4) .
S1 O2 1.408(4) .
S1 O3 1.423(4) .
S1 C21 1.708(5) .
F1 C21 1.431(6) .
F2 C21 1.255(5) .
F3 C21 1.441(6) .

loop_
_geom_torsion_atom_site_label_1
_geom_torsion_atom_site_label_2
_geom_torsion_atom_site_label_3
_geom_torsion_atom_site_label_4
_geom_torsion
_geom_torsion_site_symmetry_1
_geom_torsion_site_symmetry_4
N1 N1 C2 C3 176.39(11) 2_655 .
N1 N1 C2 C14 -6.14(18) 2_655 2_655
N1 N1 C6 C5 -176.95(11) 2_655 .
N1 N1 C6 C7 1.75(18) 2_655 .
N1 C2 C3 C4 1.3(3) . .
N1 C6 C7 C8 174.00(15) . .
N1 C6 C7 C14 -6.3(2) . .
C1 N1 C2 C3 176.39(11) 2_655 .
C1 N1 C2 C14 -6.14(18) 2_655 2_655
C1 N1 C6 C5 -176.95(11) 2_655 .
C1 N1 C6 C7 1.75(18) 2_655 .
C2 N1 C6 C5 2.6(2) . .
C2 N1 C6 C7 -178.75(15) . .
C2 C3 C4 C5 1.0(3) . .
C2 C14 C15 C16 102.70(19) 2_655 .
C2 C14 C15 C20 -78.0(2) 2_655 .
C3 C4 C5 C6 -1.6(3) . .
C4 C5 C6 N1 -0.2(3) . .
C4 C5 C6 C7 -178.86(16) . .
C5 C6 C7 C8 -7.3(2) . .
C5 C6 C7 C14 172.39(16) . .
C6 N1 C2 C3 -3.1(2) . .
C6 N1 C2 C14 174.36(15) . 2_655
C6 C7 C8 C9 -67.3(2) . .
C6 C7 C8 C13 113.05(18) . .
C6 C7 C14 C2 4.5(2) . 2_655
C6 C7 C14 C15 -178.85(15) . .
C7 C8 C9 C10 -179.58(17) . .
C7 C8 C13 C12 179.45(16) . .
C7 C14 C15 C16 -74.0(2) . .
C7 C14 C15 C20 105.3(2) . .
C8 C7 C14 C2 -175.76(15) . 2_655
C8 C7 C14 C15 0.9(3) . .
C8 C9 C10 C11 0.2(3) . .
C9 C8 C13 C12 -0.2(3) . .
C9 C10 C11 C12 -0.3(3) . .
C10 C11 C12 C13 0.2(3) . .
C11 C12 C13 C8 0.1(3) . .
C13 C8 C9 C10 0.1(3) . .
C14 C2 C3 C4 -176.06(16) 2_655 .
C14 C7 C8 C9 113.0(2) . .
C14 C7 C8 C13 -66.7(2) . .
C14 C15 C16 C17 179.44(17) . .
C14 C15 C20 C19 -179.38(16) . .
C15 C16 C17 C18 0.0(3) . .
C16 C15 C20 C19 -0.1(3) . .
C16 C17 C18 C19 -0.2(3) . .
C17 C18 C19 C20 0.3(3) . .
C18 C19 C20 C15 -0.1(3) . .
C20 C15 C16 C17 0.1(3) . .
O1 S1 C21 F1 67.0(4) . .
O1 S1 C21 F2 -60.7(5) . .
O1 S1 C21 F3 175.2(4) . .
O2 S1 C21 F1 -51.6(4) . .
O2 S1 C21 F2 -179.3(4) . .
O2 S1 C21 F3 56.7(4) . .
O3 S1 C21 F1 -175.4(4) . .
O3 S1 C21 F2 56.9(5) . .
O3 S1 C21 F3 -67.1(5) . .
